data_4350444
loop_
_publ_author_name
'Hagenbach, Adelheid'
'Yegen, Eda'
'Abram, Ulrich'

_publ_section_title
;
 Technetium tetrachloride as a precursor for small technetium(IV)
 complexes.
;
_journal_issue 18
_journal_name_full 'Inorganic chemistry'
_journal_page_first 7331
_journal_page_last 7338
_journal_paper_doi 10.1021/ic060896u
_journal_volume 45
_journal_year 2006
_chemical_formula_moiety (TcCl3(DMSO)2)O
_chemical_formula_sum 'C8 H24 Cl6 O5 S4 Tc2'
_chemical_formula_weight 737.21
_chemical_name_common (TcCl3(DMSO)2)O
_chemical_name_systematic
;
mu2-oxo-bis{trichlorobis(dimethylsulfoxide)technetium(IV)}
;
_space_group_IT_number 13
_space_group_name_Hall '-P 2yc'
_space_group_name_H-M_alt 'P 1 2/c 1'
_symmetry_cell_setting monoclinic
_symmetry_space_group_name_H-M 'P 1 2/c 1'
_atom_sites_solution_hydrogens geom
_atom_sites_solution_primary direct
_atom_sites_solution_secondary difmap
_audit_creation_method SHELXL-97
_cell_angle_alpha 90.00
_cell_angle_beta 113.13(1)
_cell_angle_gamma 90.00
_cell_formula_units_Z 2
_cell_length_a 11.335(2)
_cell_length_b 9.463(1)
_cell_length_c 13.116(2)
_cell_measurement_reflns_used 4486
_cell_measurement_temperature 200(2)
_cell_measurement_theta_max 25.04
_cell_measurement_theta_min 3.17
_cell_volume 1293.8(3)
_computing_cell_refinement 'STOE X-AREA'
_computing_data_collection 'STOE X-AREA'
_computing_data_reduction 'STOE X-RED'
_computing_molecular_graphics ORTEP
_computing_publication_material WINGX
_computing_structure_refinement 'SHELXL-97 (Sheldrick, 1997)'
_computing_structure_solution 'SHELXS-97 (Sheldrick, 1997)'
_diffrn_ambient_temperature 200(2)
_diffrn_measured_fraction_theta_full 0.957
_diffrn_measured_fraction_theta_max 0.957
_diffrn_measurement_device_type 'STOE IPDS 2T'
_diffrn_measurement_method 'rotation method'
_diffrn_radiation_monochromator graphite
_diffrn_radiation_source 'fine-focus sealed tube'
_diffrn_radiation_type MoK\a
_diffrn_radiation_wavelength 0.71069
_diffrn_reflns_av_R_equivalents 0.0000
_diffrn_reflns_av_sigmaI/netI 0.1075
_diffrn_reflns_limit_h_max 12
_diffrn_reflns_limit_h_min -13
_diffrn_reflns_limit_k_max 11
_diffrn_reflns_limit_k_min 0
_diffrn_reflns_limit_l_max 15
_diffrn_reflns_limit_l_min 0
_diffrn_reflns_number 2095
_diffrn_reflns_theta_full 24.63
_diffrn_reflns_theta_max 24.63
_diffrn_reflns_theta_min 3.17
_diffrn_standards_decay_% 0.1
_exptl_absorpt_coefficient_mu 2.026
_exptl_absorpt_correction_T_max 0.9422
_exptl_absorpt_correction_T_min 0.8177
_exptl_absorpt_correction_type numerical
_exptl_absorpt_process_details 'X-Red/X-Shape, Fa. STOE'
_exptl_crystal_colour brown
_exptl_crystal_density_diffrn 1.892
_exptl_crystal_density_method 'not measured'
_exptl_crystal_description needle
_exptl_crystal_F_000 728
_exptl_crystal_size_max 0.16
_exptl_crystal_size_mid 0.04
_exptl_crystal_size_min 0.02
_refine_diff_density_max 2.242
_refine_diff_density_min -1.429
_refine_diff_density_rms 0.271
_refine_ls_extinction_method none
_refine_ls_goodness_of_fit_ref 0.953
_refine_ls_hydrogen_treatment 'riding model'
_refine_ls_matrix_type full
_refine_ls_number_parameters 114
_refine_ls_number_reflns 2095
_refine_ls_number_restraints 0
_refine_ls_restrained_S_all 0.953
_refine_ls_R_factor_all 0.1514
_refine_ls_R_factor_gt 0.0966
_refine_ls_shift/su_max 0.000
_refine_ls_shift/su_mean 0.000
_refine_ls_structure_factor_coef Fsqd
_refine_ls_weighting_details 'calc w=1/[\s^2^(Fo^2^)+(0.1687P)^2^+0.0000P] where P=(Fo^2^+2Fc^2^)/3'
_refine_ls_weighting_scheme calc
_refine_ls_wR_factor_gt 0.2425
_refine_ls_wR_factor_ref 0.2701
_reflns_number_gt 1151
_reflns_number_total 2095
_reflns_threshold_expression >2sigma(I)
_cod_data_source_file ic060896usi20060523_100113.cif
_cod_data_source_block ahtccl4dmso
_cod_original_sg_symbol_H-M P2/c
_cod_database_code 4350444

loop_
_symmetry_equiv_pos_as_xyz
'x, y, z'
'-x, y, -z+1/2'
'-x, -y, -z'
'x, -y, z-1/2'

loop_
_atom_site_label
_atom_site_type_symbol
_atom_site_fract_x
_atom_site_fract_y
_atom_site_fract_z
_atom_site_U_iso_or_equiv
_atom_site_adp_type
_atom_site_occupancy
_atom_site_symmetry_multiplicity
_atom_site_calc_flag
_atom_site_refinement_flags
Tc Tc 0.83241(14) 0.24006(15) 0.65601(11) 0.0398(5) Uani 1 1 d .
Cl1 Cl 0.8174(5) 0.0051(5) 0.5864(4) 0.0554(12) Uani 1 1 d .
Cl3 Cl 0.7387(5) 0.1687(5) 0.7779(4) 0.0547(12) Uani 1 1 d .
Cl2 Cl 0.8224(5) 0.4753(5) 0.7080(4) 0.0550(12) Uani 1 1 d .
S1 S 0.9744(4) 0.2141(4) 0.4917(4) 0.0438(11) Uani 1 1 d .
S2 S 0.5306(7) 0.1879(9) 0.5196(5) 0.092(2) Uani 1 1 d .
O10 O 1.0000 0.2204(16) 0.7500 0.039(4) Uani 1 2 d S
O1 O 0.8874(13) 0.3068(13) 0.5315(11) 0.054(3) Uani 1 1 d .
O2 O 0.6463(12) 0.2731(14) 0.5319(10) 0.053(3) Uani 1 1 d .
C1 C 1.072(2) 0.3403(18) 0.4637(16) 0.053(5) Uani 1 1 d .
H1A H 1.1393 0.3693 0.5319 0.080 Uiso 1 1 calc R
H1B H 1.0210 0.4208 0.4280 0.080 Uiso 1 1 calc R
H1C H 1.1088 0.2995 0.4159 0.080 Uiso 1 1 calc R
C2 C 0.864(2) 0.182(3) 0.3486(15) 0.073(7) Uani 1 1 d .
H2A H 0.8001 0.1141 0.3478 0.110 Uiso 1 1 calc R
H2B H 0.9102 0.1456 0.3070 0.110 Uiso 1 1 calc R
H2C H 0.8221 0.2686 0.3160 0.110 Uiso 1 1 calc R
C3 C 0.447(5) 0.193(5) 0.374(3) 0.20(3) Uani 1 1 d .
H3A H 0.4865 0.1300 0.3398 0.301 Uiso 1 1 calc R
H3B H 0.4487 0.2877 0.3479 0.301 Uiso 1 1 calc R
H3C H 0.3592 0.1651 0.3551 0.301 Uiso 1 1 calc R
C4 C 0.431(3) 0.306(5) 0.547(4) 0.157(18) Uani 1 1 d .
H4A H 0.4620 0.3216 0.6255 0.235 Uiso 1 1 calc R
H4B H 0.3458 0.2673 0.5211 0.235 Uiso 1 1 calc R
H4C H 0.4297 0.3933 0.5099 0.235 Uiso 1 1 calc R

loop_
_atom_site_aniso_label
_atom_site_aniso_U_11
_atom_site_aniso_U_22
_atom_site_aniso_U_33
_atom_site_aniso_U_23
_atom_site_aniso_U_13
_atom_site_aniso_U_12
Tc 0.0479(8) 0.0377(8) 0.0337(7) 0.0003(6) 0.0161(6) 0.0005(7)
Cl1 0.079(3) 0.039(2) 0.057(3) -0.004(2) 0.035(3) -0.004(2)
Cl3 0.066(3) 0.057(3) 0.051(3) -0.001(2) 0.034(2) -0.006(2)
Cl2 0.074(3) 0.041(2) 0.054(3) -0.008(2) 0.030(2) 0.002(2)
S1 0.057(3) 0.038(2) 0.037(2) 0.0025(17) 0.020(2) -0.0006(19)
S2 0.079(4) 0.123(6) 0.059(4) 0.031(4) 0.011(3) -0.020(4)
O10 0.053(9) 0.043(9) 0.025(7) 0.000 0.021(7) 0.000
O1 0.067(8) 0.045(7) 0.062(8) -0.004(6) 0.037(7) 0.002(6)
O2 0.047(7) 0.064(8) 0.043(7) -0.007(6) 0.011(5) 0.003(6)
C1 0.090(14) 0.031(9) 0.043(10) 0.007(7) 0.031(10) 0.003(9)
C2 0.087(15) 0.118(18) 0.027(9) -0.047(11) 0.035(10) -0.054(14)
C3 0.23(5) 0.24(5) 0.10(2) -0.02(3) 0.02(3) -0.20(4)
C4 0.070(19) 0.23(5) 0.20(4) 0.07(4) 0.09(3) 0.06(2)

loop_
_atom_type_symbol
_atom_type_description
_atom_type_scat_dispersion_real
_atom_type_scat_dispersion_imag
_atom_type_scat_source
C C 0.0033 0.0016 'International Tables Vol C Tables 4.2.6.8 and 6.1.1.4'
O O 0.0106 0.0060 'International Tables Vol C Tables 4.2.6.8 and 6.1.1.4'
S S 0.1246 0.1234 'International Tables Vol C Tables 4.2.6.8 and 6.1.1.4'
Cl Cl 0.1484 0.1585 'International Tables Vol C Tables 4.2.6.8 and 6.1.1.4'
Tc Tc -1.4390 0.7593 'International Tables Vol C Tables 4.2.6.8 and 6.1.1.4'
H H 0.0000 0.0000 'International Tables Vol C Tables 4.2.6.8 and 6.1.1.4'

loop_
_geom_angle_atom_site_label_1
_geom_angle_atom_site_label_2
_geom_angle_atom_site_label_3
_geom_angle
_geom_angle_site_symmetry_1
O10 Tc O1 90.5(4) .
O10 Tc O2 172.7(4) .
O1 Tc O2 82.3(5) .
O10 Tc Cl3 98.1(2) .
O1 Tc Cl3 171.5(4) .
O2 Tc Cl3 89.2(4) .
O10 Tc Cl2 93.2(5) .
O1 Tc Cl2 90.2(4) .
O2 Tc Cl2 86.3(4) .
Cl3 Tc Cl2 89.34(18) .
O10 Tc Cl1 93.6(5) .
O1 Tc Cl1 88.9(4) .
O2 Tc Cl1 86.8(4) .
Cl3 Tc Cl1 90.54(17) .
Cl2 Tc Cl1 173.1(2) .
O1 S1 C1 102.7(8) .
O1 S1 C2 99.7(10) .
C1 S1 C2 97.7(10) .
O2 S2 C4 104.4(16) .
O2 S2 C3 100.3(12) .
C4 S2 C3 95(3) .
Tc O10 Tc 168.3(10) 2_756
S1 O1 Tc 121.4(8) .
S2 O2 Tc 124.8(8) .

loop_
_geom_bond_atom_site_label_1
_geom_bond_atom_site_label_2
_geom_bond_distance
_geom_bond_site_symmetry_2
Tc O10 1.823(2) .
Tc O1 2.062(13) .
Tc O2 2.121(12) .
Tc Cl3 2.340(5) .
Tc Cl2 2.344(5) .
Tc Cl1 2.384(5) .
S1 O1 1.556(13) .
S1 C1 1.761(19) .
S1 C2 1.828(19) .
S2 O2 1.493(14) .
S2 C4 1.72(4) .
S2 C3 1.77(4) .
O10 Tc 1.823(2) 2_756
